data_4331661
loop_
_publ_author_name
'Christopher C. Underwood'
'Colin D. McMillen'
'Hongyu Chen'
'Jeffery N. Anker'
'Joseph W. Kolis'

_publ_contact_author_address
;
Department of Chemistry 
Clemson University 
Clemson, SC, 29634
USA
;
_publ_contact_author_email kjoseph@clemson.edu
_publ_contact_author_fax 864-656-6613
_publ_contact_author_name 'Joseph W. Kolis'
_publ_contact_author_phone 864-656-4739
_publ_section_title
;
 Hydrothermal Chemistry, Structures, and Luminescence Studies of Alkali
 Hafnium Fluorides
;
_journal_name_full 'Inorganic Chemistry'
_journal_page_first 237
_journal_page_last 244
_journal_paper_doi 10.1021/ic301760a
_journal_volume 52
_journal_year 2013
_chemical_formula_moiety 'F19.92 Hf4 O4.08, 12(K)'
_chemical_formula_sum 'F19.92 Hf4 K12 O4.08'
_chemical_formula_weight 1626.92
_chemical_name_systematic
; 
 ? 
;
_space_group_IT_number 225
_symmetry_cell_setting cubic
_symmetry_space_group_name_Hall '-F 4 2 3'
_symmetry_space_group_name_H-M 'F m -3 m'
_atom_sites_solution_primary direct
_atom_sites_solution_secondary difmap
_audit_creation_method SHELXL-97
_cell_angle_alpha 90.00
_cell_angle_beta 90.00
_cell_angle_gamma 90.00
_cell_formula_units_Z 1
_cell_length_a 8.9766(10)
_cell_length_b 8.9766(10)
_cell_length_c 8.9766(10)
_cell_measurement_reflns_used 56
_cell_measurement_temperature 293(2)
_cell_measurement_theta_max 26.04
_cell_measurement_theta_min 3.93
_cell_volume 723.33(14)
_computing_cell_refinement 'CrystalClear (Rigaku/MSC, 2006)'
_computing_data_collection 'CrystalClear (Rigaku/MSC, 2006)'
_computing_data_reduction 'CrystalClear (Rigaku/MSC, 2006)'
_computing_molecular_graphics 'DIAMOND (Bradenburg, 1999)'
_computing_publication_material 'SHELXTL 6.10 (Sheldrick, 2008)'
_computing_structure_refinement 'SHELXTL 6.10 (Sheldrick, 2008)'
_computing_structure_solution 'SHELXTL 6.10 (Sheldrick, 2008)'
_diffrn_ambient_temperature 293(2)
_diffrn_detector_area_resol_mean 14.6306
_diffrn_measured_fraction_theta_full 1.000
_diffrn_measured_fraction_theta_max 1.000
_diffrn_measurement_device_type 'Rigaku AFC8S'
_diffrn_measurement_method dtprofit.ref
_diffrn_radiation_monochromator graphite
_diffrn_radiation_source 'fine-focus sealed tube'
_diffrn_radiation_type MoK\a
_diffrn_radiation_wavelength 0.71073
_diffrn_reflns_av_R_equivalents 0.0349
_diffrn_reflns_av_sigmaI/netI 0.0093
_diffrn_reflns_limit_h_max 10
_diffrn_reflns_limit_h_min -9
_diffrn_reflns_limit_k_max 10
_diffrn_reflns_limit_k_min -10
_diffrn_reflns_limit_l_max 10
_diffrn_reflns_limit_l_min -11
_diffrn_reflns_number 1616
_diffrn_reflns_theta_full 26.04
_diffrn_reflns_theta_max 26.04
_diffrn_reflns_theta_min 3.93
_diffrn_standards_interval_count 0
_diffrn_standards_interval_time 0
_diffrn_standards_number 0
_exptl_absorpt_coefficient_mu 16.170
_exptl_absorpt_correction_T_max 0.0500
_exptl_absorpt_correction_T_min 0.0500
_exptl_absorpt_correction_type multi-scan
_exptl_absorpt_process_details 'REQAB, CrystalClear'
_exptl_crystal_colour colourless
_exptl_crystal_density_diffrn 3.735
_exptl_crystal_description cube
_exptl_crystal_F_000 727.9
_exptl_crystal_size_max 0.25
_exptl_crystal_size_mid 0.25
_exptl_crystal_size_min 0.25
_refine_diff_density_max 1.500
_refine_diff_density_min -0.986
_refine_diff_density_rms 0.255
_refine_ls_extinction_coef 0.0026(11)
_refine_ls_extinction_expression Fc^*^=kFc[1+0.001xFc^2^\l^3^/sin(2\q)]^-1/4^
_refine_ls_extinction_method SHELXL
_refine_ls_goodness_of_fit_ref 1.386
_refine_ls_matrix_type full
_refine_ls_number_parameters 8
_refine_ls_number_reflns 58
_refine_ls_number_restraints 0
_refine_ls_restrained_S_all 1.386
_refine_ls_R_factor_all 0.0290
_refine_ls_R_factor_gt 0.0290
_refine_ls_shift/su_max 0.000
_refine_ls_shift/su_mean 0.000
_refine_ls_structure_factor_coef Fsqd
_refine_ls_weighting_details 'calc w=1/[\s^2^(Fo^2^)+(0.0641P)^2^+0.0000P] where P=(Fo^2^+2Fc^2^)/3'
_refine_ls_weighting_scheme calc
_refine_ls_wR_factor_gt 0.0833
_refine_ls_wR_factor_ref 0.0833
_reflns_number_gt 56
_reflns_number_total 56
_reflns_threshold_expression >2sigma(I)
_cod_data_source_file ic301760a_si_004_4.cif
_cod_data_source_block fm-3m
_cod_database_code 4331661

loop_
_symmetry_equiv_pos_as_xyz
'x, y, z'
'-x, -y, z'
'-x, y, -z'
'x, -y, -z'
'z, x, y'
'z, -x, -y'
'-z, -x, y'
'-z, x, -y'
'y, z, x'
'-y, z, -x'
'y, -z, -x'
'-y, -z, x'
'y, x, -z'
'-y, -x, -z'
'y, -x, z'
'-y, x, z'
'x, z, -y'
'-x, z, y'
'-x, -z, -y'
'x, -z, y'
'z, y, -x'
'z, -y, x'
'-z, y, x'
'-z, -y, -x'
'x, y+1/2, z+1/2'
'-x, -y+1/2, z+1/2'
'-x, y+1/2, -z+1/2'
'x, -y+1/2, -z+1/2'
'z, x+1/2, y+1/2'
'z, -x+1/2, -y+1/2'
'-z, -x+1/2, y+1/2'
'-z, x+1/2, -y+1/2'
'y, z+1/2, x+1/2'
'-y, z+1/2, -x+1/2'
'y, -z+1/2, -x+1/2'
'-y, -z+1/2, x+1/2'
'y, x+1/2, -z+1/2'
'-y, -x+1/2, -z+1/2'
'y, -x+1/2, z+1/2'
'-y, x+1/2, z+1/2'
'x, z+1/2, -y+1/2'
'-x, z+1/2, y+1/2'
'-x, -z+1/2, -y+1/2'
'x, -z+1/2, y+1/2'
'z, y+1/2, -x+1/2'
'z, -y+1/2, x+1/2'
'-z, y+1/2, x+1/2'
'-z, -y+1/2, -x+1/2'
'x+1/2, y, z+1/2'
'-x+1/2, -y, z+1/2'
'-x+1/2, y, -z+1/2'
'x+1/2, -y, -z+1/2'
'z+1/2, x, y+1/2'
'z+1/2, -x, -y+1/2'
'-z+1/2, -x, y+1/2'
'-z+1/2, x, -y+1/2'
'y+1/2, z, x+1/2'
'-y+1/2, z, -x+1/2'
'y+1/2, -z, -x+1/2'
'-y+1/2, -z, x+1/2'
'y+1/2, x, -z+1/2'
'-y+1/2, -x, -z+1/2'
'y+1/2, -x, z+1/2'
'-y+1/2, x, z+1/2'
'x+1/2, z, -y+1/2'
'-x+1/2, z, y+1/2'
'-x+1/2, -z, -y+1/2'
'x+1/2, -z, y+1/2'
'z+1/2, y, -x+1/2'
'z+1/2, -y, x+1/2'
'-z+1/2, y, x+1/2'
'-z+1/2, -y, -x+1/2'
'x+1/2, y+1/2, z'
'-x+1/2, -y+1/2, z'
'-x+1/2, y+1/2, -z'
'x+1/2, -y+1/2, -z'
'z+1/2, x+1/2, y'
'z+1/2, -x+1/2, -y'
'-z+1/2, -x+1/2, y'
'-z+1/2, x+1/2, -y'
'y+1/2, z+1/2, x'
'-y+1/2, z+1/2, -x'
'y+1/2, -z+1/2, -x'
'-y+1/2, -z+1/2, x'
'y+1/2, x+1/2, -z'
'-y+1/2, -x+1/2, -z'
'y+1/2, -x+1/2, z'
'-y+1/2, x+1/2, z'
'x+1/2, z+1/2, -y'
'-x+1/2, z+1/2, y'
'-x+1/2, -z+1/2, -y'
'x+1/2, -z+1/2, y'
'z+1/2, y+1/2, -x'
'z+1/2, -y+1/2, x'
'-z+1/2, y+1/2, x'
'-z+1/2, -y+1/2, -x'
'-x, -y, -z'
'x, y, -z'
'x, -y, z'
'-x, y, z'
'-z, -x, -y'
'-z, x, y'
'z, x, -y'
'z, -x, y'
'-y, -z, -x'
'y, -z, x'
'-y, z, x'
'y, z, -x'
'-y, -x, z'
'y, x, z'
'-y, x, -z'
'y, -x, -z'
'-x, -z, y'
'x, -z, -y'
'x, z, y'
'-x, z, -y'
'-z, -y, x'
'-z, y, -x'
'z, -y, -x'
'z, y, x'
'-x, -y+1/2, -z+1/2'
'x, y+1/2, -z+1/2'
'x, -y+1/2, z+1/2'
'-x, y+1/2, z+1/2'
'-z, -x+1/2, -y+1/2'
'-z, x+1/2, y+1/2'
'z, x+1/2, -y+1/2'
'z, -x+1/2, y+1/2'
'-y, -z+1/2, -x+1/2'
'y, -z+1/2, x+1/2'
'-y, z+1/2, x+1/2'
'y, z+1/2, -x+1/2'
'-y, -x+1/2, z+1/2'
'y, x+1/2, z+1/2'
'-y, x+1/2, -z+1/2'
'y, -x+1/2, -z+1/2'
'-x, -z+1/2, y+1/2'
'x, -z+1/2, -y+1/2'
'x, z+1/2, y+1/2'
'-x, z+1/2, -y+1/2'
'-z, -y+1/2, x+1/2'
'-z, y+1/2, -x+1/2'
'z, -y+1/2, -x+1/2'
'z, y+1/2, x+1/2'
'-x+1/2, -y, -z+1/2'
'x+1/2, y, -z+1/2'
'x+1/2, -y, z+1/2'
'-x+1/2, y, z+1/2'
'-z+1/2, -x, -y+1/2'
'-z+1/2, x, y+1/2'
'z+1/2, x, -y+1/2'
'z+1/2, -x, y+1/2'
'-y+1/2, -z, -x+1/2'
'y+1/2, -z, x+1/2'
'-y+1/2, z, x+1/2'
'y+1/2, z, -x+1/2'
'-y+1/2, -x, z+1/2'
'y+1/2, x, z+1/2'
'-y+1/2, x, -z+1/2'
'y+1/2, -x, -z+1/2'
'-x+1/2, -z, y+1/2'
'x+1/2, -z, -y+1/2'
'x+1/2, z, y+1/2'
'-x+1/2, z, -y+1/2'
'-z+1/2, -y, x+1/2'
'-z+1/2, y, -x+1/2'
'z+1/2, -y, -x+1/2'
'z+1/2, y, x+1/2'
'-x+1/2, -y+1/2, -z'
'x+1/2, y+1/2, -z'
'x+1/2, -y+1/2, z'
'-x+1/2, y+1/2, z'
'-z+1/2, -x+1/2, -y'
'-z+1/2, x+1/2, y'
'z+1/2, x+1/2, -y'
'z+1/2, -x+1/2, y'
'-y+1/2, -z+1/2, -x'
'y+1/2, -z+1/2, x'
'-y+1/2, z+1/2, x'
'y+1/2, z+1/2, -x'
'-y+1/2, -x+1/2, z'
'y+1/2, x+1/2, z'
'-y+1/2, x+1/2, -z'
'y+1/2, -x+1/2, -z'
'-x+1/2, -z+1/2, y'
'x+1/2, -z+1/2, -y'
'x+1/2, z+1/2, y'
'-x+1/2, z+1/2, -y'
'-z+1/2, -y+1/2, x'
'-z+1/2, y+1/2, -x'
'z+1/2, -y+1/2, -x'
'z+1/2, y+1/2, x'

loop_
_atom_site_label
_atom_site_type_symbol
_atom_site_fract_x
_atom_site_fract_y
_atom_site_fract_z
_atom_site_U_iso_or_equiv
_atom_site_adp_type
_atom_site_occupancy
_atom_site_symmetry_multiplicity
_atom_site_calc_flag
_atom_site_refinement_flags
Hf1 Hf 0.0000 0.0000 0.0000 0.0203(10) Uani 1 48 d S
K2 K 0.2500 0.2500 0.2500 0.051(3) Uani 1 24 d S
F1 F 0.0000 0.782(2) 0.0000 0.143(11) Uani 0.83 8 d SP
O1 O 0.0000 0.782(2) 0.0000 0.143(11) Uani 0.17 8 d SP
K1 K 0.5000 0.5000 0.5000 0.048(3) Uani 1 48 d S

loop_
_atom_site_aniso_label
_atom_site_aniso_U_11
_atom_site_aniso_U_22
_atom_site_aniso_U_33
_atom_site_aniso_U_23
_atom_site_aniso_U_13
_atom_site_aniso_U_12
Hf1 0.0203(10) 0.0203(10) 0.0203(10) 0.000 0.000 0.000
K2 0.051(3) 0.051(3) 0.051(3) 0.000 0.000 0.000
F1 0.204(17) 0.020(8) 0.204(17) 0.000 0.000 0.000
O1 0.204(17) 0.020(8) 0.204(17) 0.000 0.000 0.000
K1 0.048(3) 0.048(3) 0.048(3) 0.000 0.000 0.000

loop_
_atom_type_symbol
_atom_type_description
_atom_type_scat_dispersion_real
_atom_type_scat_dispersion_imag
_atom_type_scat_source
O O 0.0106 0.0060 'International Tables Vol C Tables 4.2.6.8 and 6.1.1.4'
H H 0.0000 0.0000 'International Tables Vol C Tables 4.2.6.8 and 6.1.1.4'
F F 0.0171 0.0103 'International Tables Vol C Tables 4.2.6.8 and 6.1.1.4'
K K 0.2009 0.2494 'International Tables Vol C Tables 4.2.6.8 and 6.1.1.4'
Hf Hf -0.5830 6.1852 'International Tables Vol C Tables 4.2.6.8 and 6.1.1.4'
Na Na 0.0362 0.0249 'International Tables Vol C Tables 4.2.6.8 and 6.1.1.4'

loop_
_geom_angle_atom_site_label_1
_geom_angle_atom_site_label_2
_geom_angle_atom_site_label_3
_geom_angle
_geom_angle_site_symmetry_1
_geom_angle_site_symmetry_3
O1 Hf1 O1 180.0 105_655 9_455
O1 Hf1 O1 90.0 105_655 101_556
O1 Hf1 O1 90.0 9_455 101_556
O1 Hf1 O1 90.0 105_655 5_554
O1 Hf1 O1 90.0 9_455 5_554
O1 Hf1 O1 180.000(1) 101_556 5_554
O1 Hf1 O1 90.0 105_655 97_565
O1 Hf1 O1 90.0 9_455 97_565
O1 Hf1 O1 90.0 101_556 97_565
O1 Hf1 O1 90.0 5_554 97_565
O1 Hf1 O1 90.0 105_655 1_545
O1 Hf1 O1 90.0 9_455 1_545
O1 Hf1 O1 90.0 101_556 1_545
O1 Hf1 O1 90.0 5_554 1_545
O1 Hf1 O1 180.0 97_565 1_545
O1 Hf1 F1 0.0 105_655 105_655
O1 Hf1 F1 180.0 9_455 105_655
O1 Hf1 F1 90.0 101_556 105_655
O1 Hf1 F1 90.0 5_554 105_655
O1 Hf1 F1 90.0 97_565 105_655
O1 Hf1 F1 90.0 1_545 105_655
O1 Hf1 F1 180.0 105_655 9_455
O1 Hf1 F1 0.0 9_455 9_455
O1 Hf1 F1 90.0 101_556 9_455
O1 Hf1 F1 90.0 5_554 9_455
O1 Hf1 F1 90.0 97_565 9_455
O1 Hf1 F1 90.0 1_545 9_455
F1 Hf1 F1 180.0 105_655 9_455
O1 Hf1 F1 90.0 105_655 101_556
O1 Hf1 F1 90.0 9_455 101_556
O1 Hf1 F1 0.000(1) 101_556 101_556
O1 Hf1 F1 180.000(1) 5_554 101_556
O1 Hf1 F1 90.0 97_565 101_556
O1 Hf1 F1 90.0 1_545 101_556
F1 Hf1 F1 90.0 105_655 101_556
F1 Hf1 F1 90.0 9_455 101_556
O1 Hf1 F1 90.0 105_655 1_545
O1 Hf1 F1 90.0 9_455 1_545
O1 Hf1 F1 90.0 101_556 1_545
O1 Hf1 F1 90.0 5_554 1_545
O1 Hf1 F1 180.0 97_565 1_545
O1 Hf1 F1 0.0 1_545 1_545
F1 Hf1 F1 90.0 105_655 1_545
F1 Hf1 F1 90.0 9_455 1_545
F1 Hf1 F1 90.0 101_556 1_545
O1 Hf1 F1 90.0 105_655 97_565
O1 Hf1 F1 90.0 9_455 97_565
O1 Hf1 F1 90.0 101_556 97_565
O1 Hf1 F1 90.0 5_554 97_565
O1 Hf1 F1 0.0 97_565 97_565
O1 Hf1 F1 180.0 1_545 97_565
F1 Hf1 F1 90.0 105_655 97_565
F1 Hf1 F1 90.0 9_455 97_565
F1 Hf1 F1 90.0 101_556 97_565
F1 Hf1 F1 180.0 1_545 97_565
O1 Hf1 F1 90.0 105_655 5_554
O1 Hf1 F1 90.0 9_455 5_554
O1 Hf1 F1 180.000(1) 101_556 5_554
O1 Hf1 F1 0.000(1) 5_554 5_554
O1 Hf1 F1 90.0 97_565 5_554
O1 Hf1 F1 90.0 1_545 5_554
F1 Hf1 F1 90.0 105_655 5_554
F1 Hf1 F1 90.0 9_455 5_554
F1 Hf1 F1 180.000(1) 101_556 5_554
F1 Hf1 F1 90.0 1_545 5_554
F1 Hf1 F1 90.0 97_565 5_554
O1 K2 O1 51.4(6) 105_655 101_556
O1 K2 O1 51.4(6) 105_655 97_565
O1 K2 O1 51.4(6) 101_556 97_565
O1 K2 F1 0.0(7) 105_655 105_655
O1 K2 F1 51.4(6) 101_556 105_655
O1 K2 F1 51.4(6) 97_565 105_655
O1 K2 F1 51.4(6) 105_655 101_556
O1 K2 F1 0.0 101_556 101_556
O1 K2 F1 51.4(6) 97_565 101_556
F1 K2 F1 51.4(6) 105_655 101_556
O1 K2 F1 51.4(6) 105_655 97_565
O1 K2 F1 51.4(6) 101_556 97_565
O1 K2 F1 0.0(7) 97_565 97_565
F1 K2 F1 51.4(6) 105_655 97_565
F1 K2 F1 51.4(6) 101_556 97_565
O1 K2 O1 169.5(7) 105_655 129_655
O1 K2 O1 119.72(4) 101_556 129_655
O1 K2 O1 119.72(4) 97_565 129_655
F1 K2 O1 169.5(7) 105_655 129_655
F1 K2 O1 119.72(4) 101_556 129_655
F1 K2 O1 119.72(4) 97_565 129_655
O1 K2 O1 119.72(4) 105_655 173_556
O1 K2 O1 169.5(7) 101_556 173_556
O1 K2 O1 119.72(4) 97_565 173_556
F1 K2 O1 119.72(4) 105_655 173_556
F1 K2 O1 169.5(7) 101_556 173_556
F1 K2 O1 119.72(4) 97_565 173_556
O1 K2 O1 68.5(6) 129_655 173_556
O1 K2 O1 119.72(4) 105_655 145_565
O1 K2 O1 119.72(4) 101_556 145_565
O1 K2 O1 169.5(7) 97_565 145_565
F1 K2 O1 119.72(4) 105_655 145_565
F1 K2 O1 119.72(4) 101_556 145_565
F1 K2 O1 169.5(7) 97_565 145_565
O1 K2 O1 68.5(6) 129_655 145_565
O1 K2 O1 68.5(6) 173_556 145_565
O1 K2 F1 169.5(7) 105_655 129_655
O1 K2 F1 119.72(4) 101_556 129_655
O1 K2 F1 119.72(4) 97_565 129_655
F1 K2 F1 169.5(7) 105_655 129_655
F1 K2 F1 119.72(4) 101_556 129_655
F1 K2 F1 119.72(4) 97_565 129_655
O1 K2 F1 0.0(7) 129_655 129_655
O1 K2 F1 68.5(6) 173_556 129_655
O1 K2 F1 68.5(6) 145_565 129_655
O1 K2 F1 119.72(4) 105_655 173_556
O1 K2 F1 169.5(7) 101_556 173_556
O1 K2 F1 119.72(4) 97_565 173_556
F1 K2 F1 119.72(4) 105_655 173_556
F1 K2 F1 169.5(7) 101_556 173_556
F1 K2 F1 119.72(4) 97_565 173_556
O1 K2 F1 68.5(6) 129_655 173_556
O1 K2 F1 0.0(7) 173_556 173_556
O1 K2 F1 68.5(6) 145_565 173_556
F1 K2 F1 68.5(6) 129_655 173_556
O1 K2 F1 119.72(4) 105_655 145_565
O1 K2 F1 119.72(4) 101_556 145_565
O1 K2 F1 169.5(7) 97_565 145_565
F1 K2 F1 119.72(4) 105_655 145_565
F1 K2 F1 119.72(4) 101_556 145_565
F1 K2 F1 169.5(7) 97_565 145_565
O1 K2 F1 68.5(6) 129_655 145_565
O1 K2 F1 68.5(6) 173_556 145_565
O1 K2 F1 0.0(7) 145_565 145_565
F1 K2 F1 68.5(6) 129_655 145_565
F1 K2 F1 68.5(6) 173_556 145_565
Hf1 F1 K1 180.0 1_565 49_454
Hf1 F1 K2 95.2(3) 1_565 97_565
K1 F1 K2 84.8(3) 49_454 97_565
Hf1 F1 K2 95.2(3) 1_565 145_565
K1 F1 K2 84.8(3) 49_454 145_565
K2 F1 K2 169.5(7) 97_565 145_565
Hf1 F1 K2 95.2(3) 1_565 25_554
K1 F1 K2 84.8(3) 49_454 25_554
K2 F1 K2 89.52(6) 97_565 25_554
K2 F1 K2 89.52(6) 145_565 25_554
Hf1 F1 K2 95.2(3) 1_565 73_455
K1 F1 K2 84.8(3) 49_454 73_455
K2 F1 K2 89.52(6) 97_565 73_455
K2 F1 K2 89.52(6) 145_565 73_455
K2 F1 K2 169.5(7) 25_554 73_455
O1 K1 O1 180.000(1) 129_655 33
O1 K1 O1 90.000(2) 129_655 173_556
O1 K1 O1 90.000(1) 33 173_556
O1 K1 O1 90.000(2) 129_655 77
O1 K1 O1 90.000(1) 33 77
O1 K1 O1 180.000(2) 173_556 77
O1 K1 O1 90.000(3) 129_655 145_565
O1 K1 O1 90.000(1) 33 145_565
O1 K1 O1 90.000(1) 173_556 145_565
O1 K1 O1 90.0 77 145_565
O1 K1 O1 90.000(2) 129_655 49
O1 K1 O1 90.000(3) 33 49
O1 K1 O1 90.0 173_556 49
O1 K1 O1 90.000(2) 77 49
O1 K1 O1 180.000(2) 145_565 49
O1 K1 F1 0.000(1) 129_655 129_655
O1 K1 F1 180.000(1) 33 129_655
O1 K1 F1 90.000(3) 173_556 129_655
O1 K1 F1 90.0 77 129_655
O1 K1 F1 90.000(4) 145_565 129_655
O1 K1 F1 90.000(1) 49 129_655
O1 K1 F1 180.000(1) 129_655 33
O1 K1 F1 0.000(1) 33 33
O1 K1 F1 90.0 173_556 33
O1 K1 F1 90.000(3) 77 33
O1 K1 F1 90.000(1) 145_565 33
O1 K1 F1 90.000(4) 49 33
F1 K1 F1 180.000(1) 129_655 33
O1 K1 F1 90.000(2) 129_655 173_556
O1 K1 F1 90.000(1) 33 173_556
O1 K1 F1 0.000(1) 173_556 173_556
O1 K1 F1 180.000(1) 77 173_556
O1 K1 F1 90.000(1) 145_565 173_556
O1 K1 F1 90.0 49 173_556
F1 K1 F1 90.000(2) 129_655 173_556
F1 K1 F1 90.000(1) 33 173_556
O1 K1 F1 90.000(2) 129_655 49
O1 K1 F1 90.000(3) 33 49
O1 K1 F1 90.0 173_556 49
O1 K1 F1 90.000(2) 77 49
O1 K1 F1 180.000(2) 145_565 49
O1 K1 F1 0.000(2) 49 49
F1 K1 F1 90.000(2) 129_655 49
F1 K1 F1 90.000(3) 33 49
F1 K1 F1 90.0 173_556 49
O1 K1 F1 90.000(3) 129_655 145_565
O1 K1 F1 90.000(1) 33 145_565
O1 K1 F1 90.000(1) 173_556 145_565
O1 K1 F1 90.0 77 145_565
O1 K1 F1 0.000(1) 145_565 145_565
O1 K1 F1 180.000(1) 49 145_565
F1 K1 F1 90.000(3) 129_655 145_565
F1 K1 F1 90.000(1) 33 145_565
F1 K1 F1 90.000(1) 173_556 145_565
F1 K1 F1 180.000(1) 49 145_565
O1 K1 F1 90.000(2) 129_655 77
O1 K1 F1 90.000(1) 33 77
O1 K1 F1 180.000(2) 173_556 77
O1 K1 F1 0.000(2) 77 77
O1 K1 F1 90.000(1) 145_565 77
O1 K1 F1 90.0 49 77
F1 K1 F1 90.000(2) 129_655 77
F1 K1 F1 90.000(1) 33 77
F1 K1 F1 180.000(2) 173_556 77
F1 K1 F1 90.0 49 77
F1 K1 F1 90.000(1) 145_565 77

loop_
_geom_bond_atom_site_label_1
_geom_bond_atom_site_label_2
_geom_bond_distance
_geom_bond_site_symmetry_2
Hf1 O1 1.953(19) 105_655
Hf1 O1 1.953(19) 9_455
Hf1 O1 1.953(19) 101_556
Hf1 O1 1.953(19) 5_554
Hf1 O1 1.953(19) 97_565
Hf1 O1 1.953(19) 1_545
Hf1 F1 1.953(19) 105_655
Hf1 F1 1.953(19) 9_455
Hf1 F1 1.953(19) 101_556
Hf1 F1 1.953(19) 1_545
Hf1 F1 1.953(19) 97_565
Hf1 F1 1.953(19) 5_554
K2 O1 3.1870(18) 105_655
K2 O1 3.1870(18) 101_556
K2 O1 3.1870(18) 97_565
K2 F1 3.1870(18) 105_655
K2 F1 3.1870(18) 101_556
K2 F1 3.1870(18) 97_565
K2 O1 3.1870(18) 129_655
K2 O1 3.1870(18) 173_556
K2 O1 3.1870(18) 145_565
K2 F1 3.1870(18) 129_655
K2 F1 3.1870(18) 173_556
K2 F1 3.1870(18) 145_565
F1 Hf1 1.953(19) 1_565
F1 K1 2.535(19) 49_454
F1 K2 3.1870(18) 97_565
F1 K2 3.1870(18) 145_565
F1 K2 3.1870(18) 25_554
F1 K2 3.1870(18) 73_455
K1 O1 2.535(19) 129_655
K1 O1 2.535(19) 33
K1 O1 2.535(19) 173_556
K1 O1 2.535(19) 77
K1 O1 2.535(19) 145_565
K1 O1 2.535(19) 49
K1 F1 2.535(19) 129_655
K1 F1 2.535(19) 33
K1 F1 2.535(19) 173_556
K1 F1 2.535(19) 49
K1 F1 2.535(19) 145_565
K1 F1 2.535(19) 77
